data_4518516
loop_
_publ_author_name
'Ying, Xu-Dong'
'Chen, Jian-Xiang'
'Tu, Dan-Yu'
'Zhuang, Yi-Cao'
'Wu, Di'
'Shen, Liang'

_publ_section_title
;
 Tetraphenylpyrazine-Based Luminescent Metal-Organic Framework for
 Chemical Sensing of Carcinoids Biomarkers.
;
_journal_issue 5
_journal_name_full 'ACS applied materials &amp; interfaces'
_journal_page_first 6421
_journal_page_last 6429
_journal_paper_doi 10.1021/acsami.0c20893
_journal_volume 13
_journal_year 2021
_chemical_formula_moiety 'C48 H28 N3 O12 Zn3'
_chemical_formula_sum 'C48 H28 N3 O12 Zn3'
_chemical_formula_weight 1034.84
_space_group_crystal_system monoclinic
_space_group_IT_number 14
_space_group_name_Hall '-P 2ybc'
_space_group_name_H-M_alt 'P 1 21/c 1'
_atom_sites_solution_hydrogens geom
_atom_sites_solution_primary dual
_audit_creation_date 2020-12-14
_audit_creation_method
;
Olex2 1.2
(compiled 2018.05.29 svn.r3508 for OlexSys, GUI svn.r5506)
;
_cell_angle_alpha 90
_cell_angle_beta 100.0880(10)
_cell_angle_gamma 90
_cell_formula_units_Z 4
_cell_length_a 28.3137(13)
_cell_length_b 20.2338(9)
_cell_length_c 18.0946(8)
_cell_measurement_reflns_used 9965
_cell_measurement_temperature 170(2)
_cell_measurement_theta_max 26.35
_cell_measurement_theta_min 2.41
_cell_volume 10206.0(8)
_computing_cell_refinement 'SAINT V8.40B (Bruker Nano, Inc., 2019)'
_computing_data_collection 'Bruker Instrument Service vV6.2.14'
_computing_data_reduction 'SAINT V8.40B (Bruker Nano, Inc., 2019)'
_computing_molecular_graphics 'Olex2 (Dolomanov et al., 2009)'
_computing_publication_material 'Olex2 (Dolomanov et al., 2009)'
_computing_structure_refinement 'ShelXL (Sheldrick, 2015)'
_computing_structure_solution 'ShelXT (Sheldrick, 2015)'
_diffrn_ambient_temperature 170.0
_diffrn_measured_fraction_theta_full 0.970
_diffrn_measured_fraction_theta_max 0.963
_diffrn_measurement_device_type 'Bruker APEX-II CCD'
_diffrn_measurement_method '\f and \w scans'
_diffrn_radiation_type MoK\a
_diffrn_radiation_wavelength 0.71073
_diffrn_reflns_av_R_equivalents 0.0448
_diffrn_reflns_av_unetI/netI 0.0480
_diffrn_reflns_Laue_measured_fraction_full 0.970
_diffrn_reflns_Laue_measured_fraction_max 0.963
_diffrn_reflns_limit_h_max 35
_diffrn_reflns_limit_h_min -35
_diffrn_reflns_limit_k_max 24
_diffrn_reflns_limit_k_min -24
_diffrn_reflns_limit_l_max 22
_diffrn_reflns_limit_l_min -22
_diffrn_reflns_number 75257
_diffrn_reflns_point_group_measured_fraction_full 0.970
_diffrn_reflns_point_group_measured_fraction_max 0.963
_diffrn_reflns_theta_full 25.242
_diffrn_reflns_theta_max 26.385
_diffrn_reflns_theta_min 2.245
_diffrn_standards_number 0
_exptl_absorpt_coefficient_mu 0.729
_exptl_absorpt_correction_T_max 0.7454
_exptl_absorpt_correction_T_min 0.5556
_exptl_absorpt_correction_type multi-scan
_exptl_absorpt_process_details
;
SADABS-2016/2 (Bruker,2016/2) was used for absorption correction.
wR2(int) was 0.1705 before and 0.0496 after correction.
The Ratio of minimum to maximum transmission is 0.7454.
The \l/2 correction factor is Not present.
;
_exptl_crystal_colour colourless
_exptl_crystal_colour_primary colourless
_exptl_crystal_density_diffrn 0.673
_exptl_crystal_description block
_exptl_crystal_F_000 2092
_exptl_crystal_size_max 0.16
_exptl_crystal_size_mid 0.12
_exptl_crystal_size_min 0.08
_refine_diff_density_max 0.596
_refine_diff_density_min -0.646
_refine_diff_density_rms 0.069
_refine_ls_extinction_method none
_refine_ls_goodness_of_fit_ref 1.048
_refine_ls_hydrogen_treatment constr
_refine_ls_matrix_type full
_refine_ls_number_parameters 703
_refine_ls_number_reflns 20142
_refine_ls_number_restraints 1747
_refine_ls_restrained_S_all 1.108
_refine_ls_R_factor_all 0.0669
_refine_ls_R_factor_gt 0.0499
_refine_ls_shift/su_max 0.003
_refine_ls_shift/su_mean 0.000
_refine_ls_structure_factor_coef Fsqd
_refine_ls_weighting_details 'w=1/[\s^2^(Fo^2^)+(0.1021P)^2^+2.4532P] where P=(Fo^2^+2Fc^2^)/3'
_refine_ls_weighting_scheme calc
_refine_ls_wR_factor_gt 0.1564
_refine_ls_wR_factor_ref 0.1659
_reflns_Friedel_coverage 0.000
_reflns_number_gt 14724
_reflns_number_total 20142
_reflns_threshold_expression 'I > 2\s(I)'
_cod_data_source_file am0c20893_si_002.cif
_cod_data_source_block zz_sq
_cod_database_code 4518516
_shelx_shelxl_version_number 2018/3
_shelx_space_group_comment
;
The symmetry employed for this shelxl refinement is uniquely defined
by the following loop, which should always be used as a source of
symmetry information in preference to the above space-group names.
They are only intended as comments.
;
_shelx_estimated_absorpt_t_max 0.944
_shelx_estimated_absorpt_t_min 0.892
_olex2_refinement_description
;
1. Fixed Uiso
 At 1.2 times of:
  All C(H) groups
2. Restrained distances
 N1-C26 \\sim N1-C29 \\sim N1-C31 \\sim N1-C33
 with sigma of 0.02
 C30-C31 \\sim C32-C33 \\sim C26-C27 \\sim C28-C29 \\sim C27-C34 \\sim C28-C34
\\sim C30-C34 \\sim C32-C34
 with sigma of 0.02
3. Rigid bond restraints
 All non-hydrogen atoms
 with sigma for 1-2 distances of 0.01 and sigma for 1-3 distances of 0.01
4. Uiso/Uaniso restraints and constraints
All non-hydrogen atoms have similar U: within 2A with sigma of 0.04 and sigma
for terminal atoms of 0.08
Uanis(C28) \\sim Ueq, Uanis(C29) \\sim Ueq, Uanis(C30) \\sim Ueq, Uanis(C31)
\\sim Ueq, Uanis(C34) \\sim Ueq, Uanis(C35) \\sim Ueq, Uanis(C45) \\sim Ueq,
Uanis(C44) \\sim Ueq, Uanis(C37) \\sim Ueq, Uanis(C36) \\sim Ueq, Uanis(C40)
\\sim Ueq, Uanis(C46) \\sim Ueq, Uanis(C47) \\sim Ueq, Uanis(N2) \\sim Ueq,
Uanis(C48) \\sim Ueq, Uanis(C50) \\sim Ueq, Uanis(C52) \\sim Ueq, Uanis(C01A)
\\sim Ueq, Uanis(C53) \\sim Ueq, Uanis(C54) \\sim Ueq: with sigma of 0.005 and
sigma for terminal atoms of 0.01
5. Rigid body (RIGU) restrains
 All non-hydrogen atoms
 with sigma for 1-2 distances of 0.004 and sigma for 1-3 distances of 0.004
6. Others
 Fixed Sof: C31(0.7) H31(0.7) C29(0.7) H29(0.7) C44(0.7) H44(0.7) C53(0.7)
 H53(0.7) C54(0.7) H54(0.7) C28(0.7) H28(0.7) C52(0.7) H52(0.7) C50(0.7)
 H50(0.7) C30(0.7) H30(0.7) C45(0.7) H45(0.7) C36(0.7) H36(0.7) C37(0.7)
 H37(0.7) C26(0.3) H26(0.3) C33(0.3) H33(0.3) C32(0.3) H32(0.3) C27(0.3)
 H27(0.3) C51(0.3) H51(0.3) C49(0.3) H49(0.3) C55(0.3) H55(0.3) C56(0.3)
 H56(0.3) C42(0.3) H42(0.3) C41(0.3) H41(0.3) C38(0.3) H38(0.3) C39(0.3)
 H39(0.3)
7.a Aromatic/amide H refined with riding coordinates:
 C4(H4), C15(H15), C3(H3), C22(H22), C14(H14), C23(H23), C11(H11), C8(H8),
 C7(H7), C12(H12), C19(H19), C59(H59), C60(H60), C58(H58), C20(H20), C61(H61),
 C31(H31), C29(H29), C44(H44), C53(H53), C54(H54), C28(H28), C52(H52), C50(H50),
  C30(H30), C45(H45), C36(H36), C37(H37), C26(H26), C33(H33), C32(H32),
 C27(H27), C51(H51), C49(H49), C55(H55), C56(H56), C42(H42), C41(H41), C38(H38),
  C39(H39)
;
_olex2_submission_special_instructions 'No special instructions were received'

loop_
_space_group_symop_operation_xyz
'x, y, z'
'-x, y+1/2, -z+1/2'
'-x, -y, -z'
'x, -y-1/2, z-1/2'

loop_
_atom_site_label
_atom_site_type_symbol
_atom_site_fract_x
_atom_site_fract_y
_atom_site_fract_z
_atom_site_U_iso_or_equiv
_atom_site_adp_type
_atom_site_occupancy
_atom_site_site_symmetry_order
_atom_site_calc_flag
_atom_site_refinement_flags_posn
_atom_site_refinement_flags_adp
_atom_site_refinement_flags_occupancy
_atom_site_disorder_assembly
_atom_site_disorder_group
Zn1 Zn 0.58577(2) 0.09253(2) 0.77720(2) 0.03103(10) Uani 1 1 d . U . . .
Zn3 Zn 0.65536(2) 0.61511(2) 0.76020(2) 0.03126(10) Uani 1 1 d . U . . .
Zn2 Zn 0.47190(2) 0.13046(2) 0.76789(2) 0.03150(10) Uani 1 1 d . U . . .
O2 O 0.53654(7) 0.09558(10) 0.84605(11) 0.0375(5) Uani 1 1 d . U . . .
O10 O 0.55342(7) 0.68005(11) 0.64803(12) 0.0410(5) Uani 1 1 d . U . . .
O7 O 0.55884(8) 0.54318(10) 0.70912(12) 0.0427(5) Uani 1 1 d . U . . .
O6 O 0.51034(8) 0.21157(11) 0.74917(14) 0.0499(6) Uani 1 1 d . U . . .
O4 O 0.56897(8) 0.05021(11) 0.67981(12) 0.0456(5) Uani 1 1 d . U . . .
O8 O 0.63520(7) 0.52437(11) 0.76219(14) 0.0484(6) Uani 1 1 d . U . . .
O1 O 0.57224(8) -0.00164(12) 0.85075(13) 0.0501(6) Uani 1 1 d . U . . .
O00B O 0.66127(8) 0.84175(14) 0.35826(12) 0.0552(6) Uani 1 1 d . U . . .
O9 O 0.63366(8) 0.66519(13) 0.67081(13) 0.0536(6) Uani 1 1 d . U . . .
O5 O 0.58873(7) 0.18819(11) 0.75870(13) 0.0455(5) Uani 1 1 d . U . . .
O00E O 0.58476(8) 0.83730(14) 0.31436(13) 0.0590(7) Uani 1 1 d . U . . .
O3 O 0.49282(8) 0.07812(14) 0.67862(13) 0.0626(7) Uani 1 1 d . U . . .
N3 N 0.72397(9) -0.10136(14) 1.24294(16) 0.0454(6) Uani 1 1 d . U . . .
N1 N 0.65607(9) 0.07794(16) 0.80853(18) 0.0545(7) Uani 1 1 d D U . . .
C16 C 0.59201(11) 0.50565(15) 0.73543(16) 0.0373(6) Uani 1 1 d . U . . .
C10 C 0.56331(11) 0.29873(15) 0.74329(18) 0.0415(7) Uani 1 1 d . U . . .
C9 C 0.55320(11) 0.22644(15) 0.75031(17) 0.0376(6) Uani 1 1 d . U . . .
C4 C 0.49610(11) 0.06448(16) 0.97332(17) 0.0421(7) Uani 1 1 d . U . . .
H4 H 0.493192 0.108601 0.955125 0.051 Uiso 1 1 calc R . . . .
C2 C 0.52049(10) 0.01825(16) 0.93931(16) 0.0372(6) Uani 1 1 d . U . . .
C5 C 0.52523(12) 0.05364(16) 0.64928(17) 0.0416(7) Uani 1 1 d . U . . .
C13 C 0.58257(10) 0.43374(15) 0.73804(18) 0.0397(7) Uani 1 1 d . U . . .
C15 C 0.52653(11) 0.34374(17) 0.7263(2) 0.0473(8) Uani 1 1 d . U . . .
H15 H 0.494322 0.328448 0.715944 0.057 Uiso 1 1 calc R . . . .
C17 C 0.59485(11) 0.68653(16) 0.63322(18) 0.0424(7) Uani 1 1 d . U . . .
C3 C 0.52421(11) -0.04621(17) 0.96567(17) 0.0444(7) Uani 1 1 d . U . . .
H3 H 0.540887 -0.078119 0.941541 0.053 Uiso 1 1 calc R . . . .
C22 C 0.56625(11) 0.77283(17) 0.44413(18) 0.0449(8) Uani 1 1 d . U . . .
H22 H 0.539059 0.783993 0.407593 0.054 Uiso 1 1 calc R . . . .
C6 C 0.51203(11) 0.02552(16) 0.57207(17) 0.0399(7) Uani 1 1 d . U . . .
C21 C 0.61183(10) 0.78999(17) 0.43317(17) 0.0434(7) Uani 1 1 d . U . . .
C1 C 0.54443(11) 0.03667(16) 0.87454(16) 0.0397(7) Uani 1 1 d . U . . .
C14 C 0.53554(11) 0.41022(17) 0.7240(2) 0.0474(8) Uani 1 1 d . U . . .
H14 H 0.509596 0.440446 0.712894 0.057 Uiso 1 1 calc R . . . .
C18 C 0.60002(11) 0.72360(17) 0.56324(18) 0.0437(7) Uani 1 1 d . U . . .
C24 C 0.61905(11) 0.82513(17) 0.36386(18) 0.0432(7) Uani 1 1 d . U . . .
C23 C 0.56055(11) 0.73941(18) 0.50841(19) 0.0496(8) Uani 1 1 d . U . . .
H23 H 0.529292 0.726966 0.515466 0.059 Uiso 1 1 calc R . . . .
C11 C 0.61039(12) 0.32144(17) 0.7573(2) 0.0578(10) Uani 1 1 d . U . . .
H11 H 0.636126 0.290898 0.768607 0.069 Uiso 1 1 calc R . . . .
C8 C 0.45268(12) 0.00215(19) 0.46313(19) 0.0525(9) Uani 1 1 d . U . . .
H8 H 0.420241 0.003751 0.438245 0.063 Uiso 1 1 calc R . . . .
C7 C 0.46574(12) 0.02745(18) 0.53544(18) 0.0514(9) Uani 1 1 d . U . . .
H7 H 0.441844 0.046448 0.559709 0.062 Uiso 1 1 calc R . . . .
C12 C 0.61986(12) 0.38841(17) 0.7547(2) 0.0574(10) Uani 1 1 d . U . . .
H12 H 0.652105 0.403578 0.764464 0.069 Uiso 1 1 calc R . . . .
C19 C 0.64575(13) 0.7406(2) 0.5517(2) 0.0672(12) Uani 1 1 d . U . . .
H19 H 0.673037 0.729044 0.587891 0.081 Uiso 1 1 calc R . . . .
C59 C 0.74779(12) -0.1497(2) 1.2133(2) 0.0585(10) Uani 1 1 d . U . . .
H59 H 0.734379 -0.192817 1.208974 0.070 Uiso 1 1 calc R . . . .
C57 C 0.81076(12) -0.0782(2) 1.1947(2) 0.0674(11) Uani 1 1 d . U . . .
C60 C 0.74494(13) -0.0417(2) 1.2523(2) 0.0665(11) Uani 1 1 d . U . . .
H60 H 0.729813 -0.007633 1.275643 0.080 Uiso 1 1 calc R . . . .
C58 C 0.79026(13) -0.1392(2) 1.1895(3) 0.0695(11) Uani 1 1 d . U . . .
H58 H 0.805643 -0.174822 1.168983 0.083 Uiso 1 1 calc R . . . .
C20 C 0.65137(12) 0.7746(2) 0.4873(2) 0.0678(12) Uani 1 1 d . U . . .
H20 H 0.682533 0.787351 0.480153 0.081 Uiso 1 1 calc R . . . .
C01A C 0.85375(13) -0.0615(3) 1.1616(3) 0.0732(11) Uani 1 1 d . U . . .
C61 C 0.78788(14) -0.0285(2) 1.2289(3) 0.0807(14) Uani 1 1 d . U . . .
H61 H 0.801794 0.014304 1.235954 0.097 Uiso 1 1 calc R . . . .
N2 N 1.01203(12) -0.0259(3) 1.0727(3) 0.1077(15) Uani 1 1 d . U . . .
C48 C 0.92957(14) -0.0313(3) 1.0873(3) 0.0839(13) Uani 1 1 d . U . . .
C47 C 0.96638(15) -0.0156(3) 1.0405(3) 0.0975(15) Uani 1 1 d . U . . .
C46 C 0.95339(16) 0.0098(3) 0.9677(3) 0.1030(16) Uani 1 1 d . U . . .
C31 C 0.6748(2) 0.0177(4) 0.7965(5) 0.0794(18) Uani 0.7 1 d D U P A 1
H31 H 0.653921 -0.015388 0.771925 0.095 Uiso 0.7 1 calc R . P A 1
C34 C 0.75466(17) 0.0548(3) 0.8501(3) 0.0978(14) Uani 1 1 d D U . . .
C40 C 0.90419(18) 0.0215(4) 0.9348(4) 0.1082(16) Uani 1 1 d . U . . .
C29 C 0.6873(2) 0.1239(4) 0.8306(5) 0.091(2) Uani 0.7 1 d D U P A 1
H29 H 0.675911 0.167784 0.834034 0.109 Uiso 0.7 1 calc R . P A 1
C35 C 0.80608(17) 0.0435(4) 0.8756(4) 0.1092(16) Uani 1 1 d . U . . .
C44 C 0.8892(3) 0.0656(5) 0.8860(5) 0.092(2) Uani 0.7 1 d . U P B 1
H44 H 0.912256 0.092693 0.868148 0.110 Uiso 0.7 1 calc R . P B 1
C53 C 0.8883(2) -0.1078(4) 1.1549(5) 0.0897(19) Uani 0.7 1 d . U P C 1
H53 H 0.886227 -0.150352 1.176383 0.108 Uiso 0.7 1 calc R . P C 1
C54 C 0.9267(2) -0.0940(4) 1.1168(4) 0.0892(19) Uani 0.7 1 d . U P C 1
H54 H 0.949864 -0.126783 1.111648 0.107 Uiso 0.7 1 calc R . P C 1
C28 C 0.7374(3) 0.1126(4) 0.8498(6) 0.106(2) Uani 0.7 1 d D U P A 1
H28 H 0.758342 0.149072 0.862690 0.127 Uiso 0.7 1 calc R . P A 1
C52 C 0.8569(2) 0.0031(4) 1.1279(4) 0.0896(19) Uani 0.7 1 d . U P C 1
H52 H 0.833543 0.036276 1.130728 0.108 Uiso 0.7 1 calc R . P C 1
C50 C 0.8963(3) 0.0148(4) 1.0906(5) 0.098(2) Uani 0.7 1 d . U P C 1
H50 H 0.898968 0.056405 1.067344 0.118 Uiso 0.7 1 calc R . P C 1
C30 C 0.7223(2) 0.0029(4) 0.8184(5) 0.092(2) Uani 0.7 1 d D U P A 1
H30 H 0.733810 -0.040638 0.812828 0.111 Uiso 0.7 1 calc R . P A 1
C45 C 0.8404(3) 0.0763(5) 0.8573(5) 0.095(2) Uani 0.7 1 d . U P B 1
H45 H 0.832523 0.110674 0.821488 0.114 Uiso 0.7 1 calc R . P B 1
C36 C 0.8210(2) -0.0275(4) 0.8960(5) 0.099(2) Uani 0.7 1 d . U P B 1
H36 H 0.798309 -0.062560 0.889285 0.118 Uiso 0.7 1 calc R . P B 1
C37 C 0.8691(3) -0.0389(5) 0.9249(5) 0.103(2) Uani 0.7 1 d . U P B 1
H37 H 0.880459 -0.082234 0.938269 0.123 Uiso 0.7 1 calc R . P B 1
C26 C 0.6789(4) 0.1116(9) 0.8723(7) 0.074(4) Uani 0.3 1 d D U P A 2
H26 H 0.662239 0.141320 0.899209 0.088 Uiso 0.3 1 calc R . P A 2
C33 C 0.6842(5) 0.0559(12) 0.7672(9) 0.096(5) Uani 0.3 1 d D U P A 2
H33 H 0.671817 0.055861 0.714921 0.116 Uiso 0.3 1 calc R . P A 2
C32 C 0.7295(5) 0.0324(11) 0.7870(8) 0.111(5) Uani 0.3 1 d D U P A 2
H32 H 0.742437 0.001287 0.756640 0.133 Uiso 0.3 1 calc R . P A 2
C27 C 0.7286(4) 0.0984(10) 0.8941(9) 0.096(5) Uani 0.3 1 d D U P A 2
H27 H 0.745552 0.118396 0.938384 0.116 Uiso 0.3 1 calc R . P A 2
C51 C 0.8579(4) -0.0939(9) 1.0927(8) 0.077(4) Uani 0.3 1 d . U P C 2
H51 H 0.836197 -0.127406 1.071334 0.093 Uiso 0.3 1 calc R . P C 2
C49 C 0.8973(5) -0.0723(9) 1.0579(9) 0.083(4) Uani 0.3 1 d . U P C 2
H49 H 0.899492 -0.089735 1.009845 0.099 Uiso 0.3 1 calc R . P C 2
C55 C 0.9294(4) -0.0125(9) 1.1568(8) 0.082(4) Uani 0.3 1 d . U P C 2
H55 H 0.955583 0.012921 1.181803 0.099 Uiso 0.3 1 calc R . P C 2
C56 C 0.8897(5) -0.0292(9) 1.1981(9) 0.085(4) Uani 0.3 1 d . U P C 2
H56 H 0.890917 -0.016693 1.248987 0.102 Uiso 0.3 1 calc R . P C 2
C42 C 0.8245(6) 0.0790(12) 0.9561(13) 0.121(5) Uani 0.3 1 d . U P B 2
H42 H 0.803924 0.104308 0.981272 0.145 Uiso 0.3 1 calc R . P B 2
C41 C 0.8766(6) 0.0686(12) 0.9874(12) 0.115(5) Uani 0.3 1 d . U P B 2
H41 H 0.892080 0.087476 1.033313 0.138 Uiso 0.3 1 calc R . P B 2
C38 C 0.8384(6) 0.0317(12) 0.8482(14) 0.105(5) Uani 0.3 1 d . U P B 2
H38 H 0.830528 0.028589 0.795032 0.126 Uiso 0.3 1 calc R . P B 2
C39 C 0.8874(6) 0.0207(14) 0.8757(14) 0.107(5) Uani 0.3 1 d . U P B 2
H39 H 0.907514 0.011919 0.840028 0.129 Uiso 0.3 1 calc R . P B 2

loop_
_atom_site_aniso_label
_atom_site_aniso_U_11
_atom_site_aniso_U_22
_atom_site_aniso_U_33
_atom_site_aniso_U_23
_atom_site_aniso_U_13
_atom_site_aniso_U_12
Zn1 0.02904(17) 0.0334(2) 0.03176(18) 0.00186(13) 0.00849(13) 0.00233(12)
Zn3 0.03168(17) 0.0351(2) 0.03027(18) -0.00271(13) 0.01433(14) 0.00065(13)
Zn2 0.03264(18) 0.03476(19) 0.03004(18) 0.00028(13) 0.01363(14) 0.00013(13)
O2 0.0413(11) 0.0432(12) 0.0289(10) 0.0064(9) 0.0089(9) -0.0048(9)
O10 0.0416(11) 0.0440(13) 0.0419(12) 0.0118(9) 0.0201(9) 0.0009(9)
O7 0.0540(13) 0.0318(12) 0.0405(12) -0.0020(9) 0.0034(10) 0.0070(9)
O6 0.0433(12) 0.0381(13) 0.0709(16) 0.0143(11) 0.0169(11) -0.0042(9)
O4 0.0495(12) 0.0521(14) 0.0364(11) -0.0069(10) 0.0113(10) 0.0049(10)
O8 0.0396(12) 0.0345(12) 0.0718(16) 0.0012(11) 0.0119(11) 0.0003(9)
O1 0.0476(12) 0.0632(15) 0.0440(13) 0.0137(11) 0.0210(10) 0.0115(11)
O00B 0.0413(12) 0.0856(19) 0.0401(13) 0.0235(12) 0.0111(10) -0.0062(12)
O9 0.0420(12) 0.0744(17) 0.0472(13) 0.0254(12) 0.0151(10) 0.0042(11)
O5 0.0417(12) 0.0320(12) 0.0663(15) 0.0031(10) 0.0194(11) 0.0035(9)
O00E 0.0469(13) 0.0822(19) 0.0472(14) 0.0272(13) 0.0066(11) 0.0111(12)
O3 0.0555(14) 0.094(2) 0.0416(13) -0.0298(13) 0.0174(11) 0.0042(13)
N3 0.0386(14) 0.0539(17) 0.0483(16) 0.0031(13) 0.0199(12) -0.0056(12)
N1 0.0319(13) 0.0650(19) 0.0664(19) 0.0121(15) 0.0083(12) 0.0032(12)
C16 0.0450(16) 0.0345(16) 0.0351(16) 0.0010(12) 0.0149(13) 0.0037(12)
C10 0.0432(16) 0.0343(16) 0.0510(19) 0.0058(13) 0.0190(14) -0.0021(12)
C9 0.0404(15) 0.0340(16) 0.0407(16) 0.0022(12) 0.0135(13) -0.0075(12)
C4 0.0554(18) 0.0402(18) 0.0323(15) 0.0078(13) 0.0120(14) 0.0005(14)
C2 0.0378(15) 0.0461(17) 0.0281(14) 0.0050(12) 0.0067(12) -0.0045(12)
C5 0.0545(18) 0.0437(19) 0.0299(15) -0.0056(13) 0.0163(13) 0.0001(14)
C13 0.0400(15) 0.0325(16) 0.0488(18) 0.0026(13) 0.0139(14) 0.0025(12)
C15 0.0344(15) 0.0398(17) 0.067(2) 0.0084(15) 0.0083(15) -0.0021(12)
C17 0.0489(17) 0.0420(18) 0.0400(16) 0.0121(13) 0.0184(14) 0.0007(14)
C3 0.0545(19) 0.0458(18) 0.0360(16) 0.0074(13) 0.0163(14) 0.0058(14)
C22 0.0350(15) 0.056(2) 0.0439(17) 0.0167(15) 0.0067(13) 0.0009(14)
C6 0.0448(16) 0.0467(19) 0.0318(15) -0.0078(13) 0.0168(12) -0.0001(13)
C21 0.0370(15) 0.056(2) 0.0390(16) 0.0155(14) 0.0113(13) 0.0014(13)
C1 0.0412(16) 0.0479(18) 0.0303(15) 0.0067(13) 0.0072(12) -0.0062(13)
C14 0.0376(16) 0.0421(18) 0.062(2) 0.0069(15) 0.0072(15) 0.0037(13)
C18 0.0412(16) 0.051(2) 0.0410(17) 0.0168(14) 0.0138(13) 0.0011(14)
C24 0.0419(16) 0.050(2) 0.0401(17) 0.0081(14) 0.0152(14) 0.0034(14)
C23 0.0379(16) 0.060(2) 0.054(2) 0.0212(16) 0.0170(14) -0.0005(14)
C11 0.0370(16) 0.0324(17) 0.105(3) 0.0095(18) 0.0149(18) 0.0039(13)
C8 0.0445(18) 0.072(3) 0.0411(18) -0.0174(16) 0.0091(15) 0.0092(16)
C7 0.0507(18) 0.068(2) 0.0392(17) -0.0172(16) 0.0184(14) 0.0104(16)
C12 0.0352(16) 0.0346(18) 0.103(3) 0.0044(18) 0.0135(18) -0.0009(13)
C19 0.0459(18) 0.105(3) 0.050(2) 0.039(2) 0.0056(16) -0.010(2)
C59 0.0476(19) 0.055(2) 0.081(3) -0.0005(19) 0.0335(19) -0.0007(16)
C57 0.0393(18) 0.098(3) 0.070(3) 0.015(2) 0.0227(18) -0.0029(18)
C60 0.057(2) 0.071(3) 0.081(3) -0.013(2) 0.037(2) -0.0207(19)
C58 0.047(2) 0.081(3) 0.088(3) 0.005(2) 0.034(2) 0.0075(18)
C20 0.0395(17) 0.114(4) 0.050(2) 0.037(2) 0.0088(15) -0.0122(19)
C01A 0.0416(17) 0.102(3) 0.081(2) 0.015(2) 0.0258(17) -0.0077(17)
C61 0.051(2) 0.084(3) 0.115(4) -0.010(3) 0.038(2) -0.027(2)
N2 0.0444(17) 0.166(4) 0.117(3) 0.071(3) 0.0268(18) 0.010(2)
C48 0.0412(18) 0.123(3) 0.092(3) 0.032(2) 0.0236(19) -0.0008(19)
C47 0.0471(19) 0.141(4) 0.108(3) 0.049(3) 0.026(2) 0.001(2)
C46 0.055(2) 0.154(4) 0.106(3) 0.059(3) 0.030(2) 0.006(2)
C31 0.057(3) 0.078(3) 0.100(4) -0.016(3) 0.005(3) 0.014(2)
C34 0.056(2) 0.123(3) 0.116(3) 0.038(3) 0.020(2) 0.005(2)
C40 0.058(2) 0.160(4) 0.109(3) 0.051(3) 0.023(2) 0.001(2)
C29 0.068(3) 0.079(3) 0.120(4) 0.008(3) 0.001(3) -0.006(3)
C35 0.060(2) 0.147(4) 0.122(3) 0.045(3) 0.021(2) 0.000(2)
C44 0.055(3) 0.114(4) 0.106(4) 0.033(3) 0.019(3) -0.005(3)
C53 0.069(3) 0.105(4) 0.104(4) 0.026(3) 0.037(3) 0.003(3)
C54 0.059(3) 0.116(4) 0.098(4) 0.023(3) 0.029(3) 0.004(3)
C28 0.077(3) 0.099(3) 0.137(5) 0.010(4) 0.004(3) -0.028(3)
C52 0.066(3) 0.102(4) 0.107(4) 0.020(3) 0.031(3) -0.005(3)
C50 0.084(3) 0.110(4) 0.110(4) 0.031(3) 0.041(3) -0.004(3)
C30 0.070(3) 0.100(4) 0.107(4) 0.003(3) 0.016(3) 0.020(3)
C45 0.061(3) 0.117(4) 0.104(4) 0.031(4) 0.007(3) -0.010(3)
C36 0.069(3) 0.112(4) 0.115(4) 0.020(3) 0.015(3) 0.002(3)
C37 0.080(3) 0.114(4) 0.114(4) 0.022(3) 0.016(3) 0.009(3)
C26 0.028(4) 0.132(11) 0.058(7) -0.009(6) -0.002(5) -0.003(6)
C33 0.050(6) 0.166(13) 0.074(8) -0.016(8) 0.014(5) 0.028(8)
C32 0.065(6) 0.197(14) 0.082(8) 0.019(8) 0.041(5) 0.049(8)
C27 0.041(5) 0.162(13) 0.074(8) 0.006(7) -0.021(5) 0.007(7)
C51 0.021(5) 0.140(11) 0.071(6) 0.003(6) 0.010(5) -0.011(5)
C49 0.048(6) 0.141(10) 0.066(7) 0.007(6) 0.031(5) -0.002(5)
C55 0.015(4) 0.157(11) 0.070(5) 0.027(6) -0.006(4) -0.020(6)
C56 0.053(6) 0.144(11) 0.061(6) 0.016(6) 0.018(5) -0.026(6)
C42 0.063(6) 0.170(16) 0.131(10) 0.003(10) 0.023(6) 0.022(8)
C41 0.065(7) 0.158(14) 0.120(10) 0.015(9) 0.007(6) 0.011(8)
C38 0.055(5) 0.149(13) 0.109(9) 0.008(10) 0.012(5) 0.007(9)
C39 0.043(5) 0.176(14) 0.108(6) 0.007(9) 0.026(5) -0.015(9)

loop_
_atom_type_symbol
_atom_type_description
_atom_type_scat_dispersion_real
_atom_type_scat_dispersion_imag
_atom_type_scat_source
C C 0.0033 0.0016 'International Tables Vol C Tables 4.2.6.8 and 6.1.1.4'
H H 0.0000 0.0000 'International Tables Vol C Tables 4.2.6.8 and 6.1.1.4'
N N 0.0061 0.0033 'International Tables Vol C Tables 4.2.6.8 and 6.1.1.4'
O O 0.0106 0.0060 'International Tables Vol C Tables 4.2.6.8 and 6.1.1.4'
Zn Zn 0.2839 1.4301 'International Tables Vol C Tables 4.2.6.8 and 6.1.1.4'

loop_
_geom_angle_atom_site_label_1
_geom_angle_atom_site_label_2
_geom_angle_atom_site_label_3
_geom_angle
_geom_angle_site_symmetry_1
_geom_angle_site_symmetry_3
_geom_angle_publ_flag
O2 Zn1 O1 59.20(8) . . ?
O2 Zn1 C1 30.51(9) . . ?
O4 Zn1 O2 119.06(9) . . ?
O4 Zn1 O1 96.66(9) . . ?
O4 Zn1 O5 106.87(10) . . ?
O4 Zn1 N1 105.45(11) . . ?
O4 Zn1 C1 111.29(10) . . ?
O1 Zn1 C1 28.76(9) . . ?
O5 Zn1 O2 97.41(9) . . ?
O5 Zn1 O1 153.26(9) . . ?
O5 Zn1 N1 97.11(11) . . ?
O5 Zn1 C1 126.37(10) . . ?
N1 Zn1 O2 126.12(11) . . ?
N1 Zn1 O1 88.45(10) . . ?
N1 Zn1 C1 107.14(11) . . ?
O8 Zn3 O00B 112.75(11) . 4_576 ?
O8 Zn3 N3 99.57(10) . 4_565 ?
O8 Zn3 C24 105.96(10) . 4_576 ?
O00B Zn3 N3 105.49(10) 4_576 4_565 ?
O00B Zn3 C24 28.08(9) 4_576 4_576 ?
O9 Zn3 O8 117.90(11) . . ?
O9 Zn3 O00B 119.54(12) . 4_576 ?
O9 Zn3 N3 96.66(10) . 4_565 ?
O9 Zn3 C24 104.78(11) . 4_576 ?
N3 Zn3 C24 133.14(11) 4_565 4_576 ?
O10 Zn2 O2 92.25(8) 2_646 . ?
O10 Zn2 O00E 92.92(10) 2_646 3_666 ?
O10 Zn2 O3 175.99(9) 2_646 . ?
O7 Zn2 O2 85.91(8) 2_646 . ?
O7 Zn2 O10 93.16(8) 2_646 2_646 ?
O7 Zn2 O00E 96.51(10) 2_646 3_666 ?
O7 Zn2 O3 84.74(10) 2_646 . ?
O6 Zn2 O2 87.55(8) . . ?
O6 Zn2 O10 89.74(9) . 2_646 ?
O6 Zn2 O7 172.94(9) . 2_646 ?
O6 Zn2 O00E 89.77(10) . 3_666 ?
O6 Zn2 O3 92.73(11) . . ?
O00E Zn2 O2 174.17(8) 3_666 . ?
O00E Zn2 O3 83.95(10) 3_666 . ?
O3 Zn2 O2 91.01(9) . . ?
Zn1 O2 Zn2 101.35(8) . . ?
C1 O2 Zn1 97.28(18) . . ?
C1 O2 Zn2 127.41(18) . . ?
C17 O10 Zn2 132.1(2) . 2_656 ?
C16 O7 Zn2 140.7(2) . 2_656 ?
C9 O6 Zn2 137.8(2) . . ?
C5 O4 Zn1 115.91(18) . . ?
C16 O8 Zn3 122.5(2) . . ?
C1 O1 Zn1 82.42(18) . . ?
C24 O00B Zn3 105.0(2) . 4_575 ?
C17 O9 Zn3 139.06(19) . . ?
C9 O5 Zn1 124.68(19) . . ?
C24 O00E Zn2 173.4(3) . 3_666 ?
C5 O3 Zn2 149.2(2) . . ?
C59 N3 Zn3 121.2(2) . 4_566 ?
C60 N3 Zn3 121.0(2) . 4_566 ?
C60 N3 C59 117.3(3) . . ?
C31 N1 Zn1 118.9(3) . . ?
C29 N1 Zn1 125.0(4) . . ?
C29 N1 C31 115.4(5) . . ?
C26 N1 Zn1 117.2(5) . . ?
C33 N1 Zn1 125.8(7) . . ?
C33 N1 C26 114.3(10) . . ?
O7 C16 O8 124.8(3) . . ?
O7 C16 C13 119.1(3) . . ?
O8 C16 C13 116.1(3) . . ?
C15 C10 C9 121.0(3) . . ?
C15 C10 C11 119.0(3) . . ?
C11 C10 C9 119.9(3) . . ?
O6 C9 O5 127.5(3) . . ?
O6 C9 C10 115.7(3) . . ?
O5 C9 C10 116.8(3) . . ?
C2 C4 H4 120.4 . . ?
C2 C4 C3 119.3(3) . 3_657 ?
C3 C4 H4 120.4 3_657 . ?
C4 C2 C3 120.1(3) . . ?
C4 C2 C1 120.9(3) . . ?
C3 C2 C1 119.0(3) . . ?
O4 C5 C6 116.9(3) . . ?
O3 C5 O4 125.1(3) . . ?
O3 C5 C6 118.0(3) . . ?
C14 C13 C16 120.1(3) . . ?
C12 C13 C16 121.3(3) . . ?
C12 C13 C14 118.6(3) . . ?
C10 C15 H15 119.4 . . ?
C14 C15 C10 121.2(3) . . ?
C14 C15 H15 119.4 . . ?
O10 C17 O9 127.4(3) . . ?
O10 C17 C18 117.7(3) . . ?
O9 C17 C18 114.9(3) . . ?
C4 C3 C2 120.6(3) 3_657 . ?
C4 C3 H3 119.7 3_657 . ?
C2 C3 H3 119.7 . . ?
C21 C22 H22 120.2 . . ?
C23 C22 H22 120.2 . . ?
C23 C22 C21 119.6(3) . . ?
C8 C6 C5 119.9(3) 3_656 . ?
C7 C6 C5 120.4(3) . . ?
C7 C6 C8 119.7(3) . 3_656 ?
C22 C21 C24 120.7(3) . . ?
C22 C21 C20 120.0(3) . . ?
C20 C21 C24 119.3(3) . . ?
O2 C1 Zn1 52.20(13) . . ?
O2 C1 C2 117.8(3) . . ?
O1 C1 Zn1 68.82(16) . . ?
O1 C1 O2 120.8(3) . . ?
O1 C1 C2 121.3(3) . . ?
C2 C1 Zn1 167.7(2) . . ?
C13 C14 H14 119.8 . . ?
C15 C14 C13 120.4(3) . . ?
C15 C14 H14 119.8 . . ?
C23 C18 C17 122.0(3) . . ?
C19 C18 C17 118.8(3) . . ?
C19 C18 C23 119.2(3) . . ?
O00B C24 Zn3 46.88(15) . 4_575 ?
O00B C24 C21 117.8(3) . . ?
O00E C24 Zn3 75.00(18) . 4_575 ?
O00E C24 O00B 121.9(3) . . ?
O00E C24 C21 120.3(3) . . ?
C21 C24 Zn3 164.7(2) . 4_575 ?
C22 C23 C18 121.0(3) . . ?
C22 C23 H23 119.5 . . ?
C18 C23 H23 119.5 . . ?
C10 C11 H11 119.9 . . ?
C12 C11 C10 120.2(3) . . ?
C12 C11 H11 119.9 . . ?
C6 C8 H8 120.5 3_656 . ?
C6 C8 C7 118.9(3) 3_656 . ?
C7 C8 H8 120.5 . . ?
C6 C7 C8 121.4(3) . . ?
C6 C7 H7 119.3 . . ?
C8 C7 H7 119.3 . . ?
C13 C12 H12 119.7 . . ?
C11 C12 C13 120.6(3) . . ?
C11 C12 H12 119.7 . . ?
C18 C19 H19 120.1 . . ?
C20 C19 C18 119.7(3) . . ?
C20 C19 H19 120.1 . . ?
N3 C59 H59 118.6 . . ?
N3 C59 C58 122.9(4) . . ?
C58 C59 H59 118.6 . . ?
C58 C57 C01A 123.3(4) . . ?
C58 C57 C61 117.3(3) . . ?
C61 C57 C01A 119.3(4) . . ?
N3 C60 H60 119.0 . . ?
N3 C60 C61 122.0(4) . . ?
C61 C60 H60 119.0 . . ?
C59 C58 H58 119.7 . . ?
C57 C58 C59 120.5(4) . . ?
C57 C58 H58 119.7 . . ?
C21 C20 H20 119.7 . . ?
C19 C20 C21 120.5(3) . . ?
C19 C20 H20 119.7 . . ?
C53 C01A C57 121.6(5) . . ?
C53 C01A C52 118.7(5) . . ?
C52 C01A C57 119.3(4) . . ?
C51 C01A C57 116.4(6) . . ?
C56 C01A C57 122.5(7) . . ?
C56 C01A C51 120.0(9) . . ?
C57 C61 H61 120.1 . . ?
C60 C61 C57 119.7(4) . . ?
C60 C61 H61 120.1 . . ?
C47 N2 C46 117.5(4) . 3_757 ?
C54 C48 C47 120.7(5) . . ?
C50 C48 C47 116.5(5) . . ?
C50 C48 C54 122.2(5) . . ?
C49 C48 C47 115.0(8) . . ?
C49 C48 C55 117.6(9) . . ?
C55 C48 C47 127.1(7) . . ?
N2 C47 C48 116.1(4) . . ?
N2 C47 C46 122.7(4) . . ?
C46 C47 C48 121.2(4) . . ?
N2 C46 C47 119.8(4) 3_757 . ?
N2 C46 C40 118.3(5) 3_757 . ?
C47 C46 C40 121.8(4) . . ?
N1 C31 H31 118.6 . . ?
N1 C31 C30 122.7(7) . . ?
C30 C31 H31 118.6 . . ?
C35 C34 C27 119.2(7) . . ?
C28 C34 C35 120.4(6) . . ?
C28 C34 C30 116.8(6) . . ?
C30 C34 C35 122.5(6) . . ?
C32 C34 C35 125.2(8) . . ?
C32 C34 C27 115.4(9) . . ?
C46 C40 C37 117.9(6) . . ?
C46 C40 C41 112.5(9) . . ?
C44 C40 C46 125.7(6) . . ?
C44 C40 C37 109.9(7) . . ?
C39 C40 C46 129.0(12) . . ?
C39 C40 C41 114.0(15) . . ?
N1 C29 H29 118.0 . . ?
N1 C29 C28 123.9(7) . . ?
C28 C29 H29 118.0 . . ?
C34 C35 C36 116.1(5) . . ?
C34 C35 C42 111.0(8) . . ?
C45 C35 C34 127.0(7) . . ?
C45 C35 C36 111.4(6) . . ?
C38 C35 C34 136.4(13) . . ?
C38 C35 C42 109.1(14) . . ?
C40 C44 H44 118.3 . . ?
C40 C44 C45 123.3(7) . . ?
C45 C44 H44 118.3 . . ?
C01A C53 H53 119.1 . . ?
C01A C53 C54 121.8(7) . . ?
C54 C53 H53 119.1 . . ?
C48 C54 C53 118.2(7) . . ?
C48 C54 H54 120.9 . . ?
C53 C54 H54 120.9 . . ?
C34 C28 C29 121.2(7) . . ?
C34 C28 H28 119.4 . . ?
C29 C28 H28 119.4 . . ?
C01A C52 H52 121.3 . . ?
C50 C52 C01A 117.4(6) . . ?
C50 C52 H52 121.3 . . ?
C48 C50 C52 121.6(7) . . ?
C48 C50 H50 119.2 . . ?
C52 C50 H50 119.2 . . ?
C31 C30 C34 118.6(7) . . ?
C31 C30 H30 120.7 . . ?
C34 C30 H30 120.7 . . ?
C35 C45 C44 124.9(8) . . ?
C35 C45 H45 117.5 . . ?
C44 C45 H45 117.5 . . ?
C35 C36 H36 121.4 . . ?
C37 C36 C35 117.3(7) . . ?
C37 C36 H36 121.4 . . ?
C40 C37 H37 120.9 . . ?
C36 C37 C40 118.3(7) . . ?
C36 C37 H37 120.9 . . ?
N1 C26 H26 122.2 . . ?
N1 C26 C27 115.5(11) . . ?
C27 C26 H26 122.2 . . ?
N1 C33 H33 115.4 . . ?
N1 C33 C32 129.2(14) . . ?
C32 C33 H33 115.4 . . ?
C34 C32 C33 116.8(14) . . ?
C34 C32 H32 121.6 . . ?
C33 C32 H32 121.6 . . ?
C34 C27 H27 119.0 . . ?
C26 C27 C34 122.0(12) . . ?
C26 C27 H27 119.0 . . ?
C01A C51 H51 122.3 . . ?
C01A C51 C49 115.4(13) . . ?
C49 C51 H51 122.3 . . ?
C48 C49 C51 124.5(14) . . ?
C48 C49 H49 117.8 . . ?
C51 C49 H49 117.8 . . ?
C48 C55 H55 118.6 . . ?
C48 C55 C56 122.9(12) . . ?
C56 C55 H55 118.6 . . ?
C01A C56 C55 117.0(13) . . ?
C01A C56 H56 121.5 . . ?
C55 C56 H56 121.5 . . ?
C35 C42 H42 122.7 . . ?
C41 C42 C35 114.6(16) . . ?
C41 C42 H42 122.7 . . ?
C40 C41 H41 123.2 . . ?
C42 C41 C40 113.6(17) . . ?
C42 C41 H41 123.2 . . ?
C35 C38 H38 113.0 . . ?
C35 C38 C39 134(2) . . ?
C39 C38 H38 113.0 . . ?
C40 C39 C38 125(2) . . ?
C40 C39 H39 117.3 . . ?
C38 C39 H39 117.3 . . ?

loop_
_geom_bond_atom_site_label_1
_geom_bond_atom_site_label_2
_geom_bond_distance
_geom_bond_site_symmetry_2
_geom_bond_publ_flag
Zn1 O2 2.0267(19) . ?
Zn1 O4 1.942(2) . ?
Zn1 O1 2.393(2) . ?
Zn1 O5 1.968(2) . ?
Zn1 N1 1.994(3) . ?
Zn1 C1 2.544(3) . ?
Zn3 O8 1.925(2) . ?
Zn3 O00B 1.958(2) 4_576 ?
Zn3 O9 1.916(2) . ?
Zn3 N3 2.040(2) 4_565 ?
Zn3 C24 2.591(3) 4_576 ?
Zn2 O2 2.223(2) . ?
Zn2 O10 2.0537(19) 2_646 ?
Zn2 O7 2.044(2) 2_646 ?
Zn2 O6 2.030(2) . ?
Zn2 O00E 2.092(2) 3_666 ?
Zn2 O3 2.102(2) . ?
O2 C1 1.302(4) . ?
O10 C17 1.255(3) . ?
O7 C16 1.236(4) . ?
O6 C9 1.247(3) . ?
O4 C5 1.266(4) . ?
O8 C16 1.291(4) . ?
O1 C1 1.235(4) . ?
O00B C24 1.263(4) . ?
O9 C17 1.263(4) . ?
O5 C9 1.257(4) . ?
O00E C24 1.225(4) . ?
O3 C5 1.241(4) . ?
N3 C59 1.350(4) . ?
N3 C60 1.342(5) . ?
N1 C31 1.361(7) . ?
N1 C29 1.297(7) . ?
N1 C26 1.396(11) . ?
N1 C33 1.265(11) . ?
C16 C13 1.482(4) . ?
C10 C9 1.500(4) . ?
C10 C15 1.377(4) . ?
C10 C11 1.391(4) . ?
C4 H4 0.9500 . ?
C4 C2 1.371(4) . ?
C4 C3 1.382(4) 3_657 ?
C2 C3 1.386(4) . ?
C2 C1 1.500(4) . ?
C5 C6 1.494(4) . ?
C13 C14 1.395(4) . ?
C13 C12 1.391(4) . ?
C15 H15 0.9500 . ?
C15 C14 1.371(5) . ?
C17 C18 1.501(4) . ?
C3 H3 0.9500 . ?
C22 H22 0.9500 . ?
C22 C21 1.384(4) . ?
C22 C23 1.379(4) . ?
C6 C8 1.393(4) 3_656 ?
C6 C7 1.362(4) . ?
C21 C24 1.487(4) . ?
C21 C20 1.388(5) . ?
C14 H14 0.9500 . ?
C18 C23 1.395(5) . ?
C18 C19 1.390(4) . ?
C23 H23 0.9500 . ?
C11 H11 0.9500 . ?
C11 C12 1.384(5) . ?
C8 H8 0.9500 . ?
C8 C7 1.393(4) . ?
C7 H7 0.9500 . ?
C12 H12 0.9500 . ?
C19 H19 0.9500 . ?
C19 C20 1.386(5) . ?
C59 H59 0.9500 . ?
C59 C58 1.364(5) . ?
C57 C58 1.360(6) . ?
C57 C01A 1.487(5) . ?
C57 C61 1.399(6) . ?
C60 H60 0.9500 . ?
C60 C61 1.382(5) . ?
C58 H58 0.9500 . ?
C20 H20 0.9500 . ?
C01A C53 1.376(8) . ?
C01A C52 1.451(8) . ?
C01A C51 1.433(16) . ?
C01A C56 1.290(15) . ?
C61 H61 0.9500 . ?
N2 C47 1.337(5) . ?
N2 C46 1.360(5) 3_757 ?
C48 C47 1.488(6) . ?
C48 C54 1.383(9) . ?
C48 C50 1.335(9) . ?
C48 C49 1.278(17) . ?
C48 C55 1.315(16) . ?
C47 C46 1.402(7) . ?
C46 C40 1.436(7) . ?
C31 H31 0.9500 . ?
C31 C30 1.369(8) . ?
C34 C35 1.466(7) . ?
C34 C28 1.269(8) . ?
C34 C30 1.445(8) . ?
C34 C32 1.317(13) . ?
C34 C27 1.471(12) . ?
C40 C44 1.274(10) . ?
C40 C37 1.565(10) . ?
C40 C41 1.64(2) . ?
C40 C39 1.09(2) . ?
C29 H29 0.9500 . ?
C29 C28 1.418(9) . ?
C35 C45 1.267(9) . ?
C35 C36 1.525(10) . ?
C35 C42 1.63(2) . ?
C35 C38 1.14(2) . ?
C44 H44 0.9500 . ?
C44 C45 1.406(11) . ?
C53 H53 0.9500 . ?
C53 C54 1.413(8) . ?
C54 H54 0.9500 . ?
C28 H28 0.9500 . ?
C52 H52 0.9500 . ?
C52 C50 1.421(8) . ?
C50 H50 0.9500 . ?
C30 H30 0.9500 . ?
C45 H45 0.9500 . ?
C36 H36 0.9500 . ?
C36 C37 1.391(9) . ?
C37 H37 0.9500 . ?
C26 H26 0.9500 . ?
C26 C27 1.419(12) . ?
C33 H33 0.9500 . ?
C33 C32 1.356(13) . ?
C32 H32 0.9500 . ?
C27 H27 0.9500 . ?
C51 H51 0.9500 . ?
C51 C49 1.442(17) . ?
C49 H49 0.9500 . ?
C55 H55 0.9500 . ?
C55 C56 1.492(17) . ?
C56 H56 0.9500 . ?
C42 H42 0.9500 . ?
C42 C41 1.50(2) . ?
C41 H41 0.9500 . ?
C38 H38 0.9500 . ?
C38 C39 1.41(3) . ?
C39 H39 0.9500 . ?
